data_1507029
loop_
_publ_author_name
'Teichert, Antje'
'Jantos, Katja'
'Harms, Klaus'
'Studer, Armido'

_publ_section_title
;
 One-pot homolytic aromatic substitutions/HWE olefinations under microwave
 conditions for the formation of a small oxindole library.
;
_journal_issue 20
_journal_name_full 'Organic letters'
_journal_page_first 3477
_journal_page_last 3480
_journal_paper_doi 10.1021/ol048759t
_journal_volume 6
_journal_year 2004
_chemical_formula_moiety 'C16 H12 N2 O3'
_chemical_formula_sum 'C16 H12 N2 O3'
_chemical_formula_weight 280.28
_chemical_name_systematic
;

 ?

;
_space_group_IT_number 14
_symmetry_cell_setting monoclinic
_symmetry_space_group_name_Hall '-P 2ybc'
_symmetry_space_group_name_H-M 'P 1 21/c 1'
_atom_sites_solution_secondary difmap
_audit_creation_method SHELXL-97
_cell_angle_alpha 90.00
_cell_angle_beta 92.095(9)
_cell_angle_gamma 90.00
_cell_formula_units_Z 4
_cell_length_a 7.5880(8)
_cell_length_b 21.2436(17)
_cell_length_c 7.9723(9)
_cell_measurement_reflns_used 0
_cell_measurement_temperature 193(2)
_cell_measurement_theta_max 0
_cell_measurement_theta_min 0
_cell_volume 1284.2(2)
_computing_molecular_graphics 'Ortep-3 for Windows (Farrugia, 1997)'
_computing_publication_material 'WinGX publication routines (Farrugia, 1999)'
_computing_structure_refinement 'SHELXL-97 (Sheldrick, 1997)'
_computing_structure_solution 'SHELXS-97 (Sheldrick, 1997)'
_diffrn_ambient_temperature 193(2)
_diffrn_measured_fraction_theta_full 0.997
_diffrn_measured_fraction_theta_max 0.894
_diffrn_radiation_monochromator graphite
_diffrn_radiation_source 'fine-focus sealed tube'
_diffrn_radiation_type MoK\a
_diffrn_radiation_wavelength 0.71073
_diffrn_reflns_av_R_equivalents 0.0301
_diffrn_reflns_av_sigmaI/netI 0.0223
_diffrn_reflns_limit_h_max 9
_diffrn_reflns_limit_h_min -9
_diffrn_reflns_limit_k_max 26
_diffrn_reflns_limit_k_min -25
_diffrn_reflns_limit_l_max 9
_diffrn_reflns_limit_l_min -9
_diffrn_reflns_number 9594
_diffrn_reflns_theta_full 25.00
_diffrn_reflns_theta_max 27.22
_diffrn_reflns_theta_min 1.92
_exptl_absorpt_coefficient_mu 0.102
_exptl_absorpt_correction_T_max 1.0376
_exptl_absorpt_correction_T_min 0.9342
_exptl_absorpt_correction_type multi-scan
_exptl_absorpt_process_details
;

 ?

;
_exptl_crystal_colour orange
_exptl_crystal_density_diffrn 1.450
_exptl_crystal_density_method 'not measured'
_exptl_crystal_description plate
_exptl_crystal_F_000 584
_exptl_crystal_size_max 0.39
_exptl_crystal_size_mid 0.24
_exptl_crystal_size_min 0.06
_refine_diff_density_max 0.161
_refine_diff_density_min -0.122
_refine_diff_density_rms 0.030
_refine_ls_extinction_coef 0.020(4)
_refine_ls_extinction_expression Fc^*^=kFc[1+0.001xFc^2^\l^3^/sin(2\q)]^-1/4^
_refine_ls_extinction_method SHELXL
_refine_ls_goodness_of_fit_ref 1.041
_refine_ls_matrix_type full
_refine_ls_number_parameters 239
_refine_ls_number_reflns 2563
_refine_ls_number_restraints 0
_refine_ls_restrained_S_all 1.041
_refine_ls_R_factor_all 0.0470
_refine_ls_R_factor_gt 0.0342
_refine_ls_shift/su_max 0.000
_refine_ls_shift/su_mean 0.000
_refine_ls_structure_factor_coef Fsqd
_refine_ls_weighting_details 'calc w=1/[\s^2^(Fo^2^)+(0.0486P)^2^+0.1715P] where P=(Fo^2^+2Fc^2^)/3'
_refine_ls_weighting_scheme calc
_refine_ls_wR_factor_gt 0.0856
_refine_ls_wR_factor_ref 0.0908
_reflns_number_gt 2049
_reflns_number_total 2563
_reflns_threshold_expression >2sigma(I)
_cod_data_source_file ol048759tsi20040630_105158.cif
_cod_data_source_block teich02
_cod_original_sg_symbol_H-M 'P 21/c'
_cod_database_code 1507029

loop_
_symmetry_equiv_pos_as_xyz
'x, y, z'
'-x, y+1/2, -z+1/2'
'-x, -y, -z'
'x, -y-1/2, z-1/2'

loop_
_atom_site_label
_atom_site_type_symbol
_atom_site_fract_x
_atom_site_fract_y
_atom_site_fract_z
_atom_site_U_iso_or_equiv
_atom_site_adp_type
_atom_site_occupancy
_atom_site_symmetry_multiplicity
_atom_site_calc_flag
C1 C 0.24874(17) 0.30110(6) 0.93692(18) 0.0370(3) Uani 1 1 d
C3 C 0.40681(16) 0.21345(6) 0.99060(17) 0.0335(3) Uani 1 1 d
C4 C 0.4555(2) 0.15144(7) 1.0014(2) 0.0419(3) Uani 1 1 d
C5 C 0.6158(2) 0.13865(7) 1.0718(2) 0.0460(4) Uani 1 1 d
C6 C 0.72059(19) 0.18658(7) 1.1315(2) 0.0419(3) Uani 1 1 d
C7 C 0.66977(18) 0.24897(7) 1.11980(18) 0.0378(3) Uani 1 1 d
C8 C 0.51226(16) 0.26332(6) 1.04497(17) 0.0328(3) Uani 1 1 d
C9 C 0.41812(16) 0.32170(6) 1.01196(17) 0.0349(3) Uani 1 1 d
C10 C 0.44584(18) 0.38321(7) 1.03832(19) 0.0387(3) Uani 1 1 d
C11 C 0.59933(16) 0.41574(6) 1.10025(18) 0.0357(3) Uani 1 1 d
C12 C 0.58666(18) 0.46979(7) 1.2040(2) 0.0411(3) Uani 1 1 d
C13 C 0.72830(18) 0.50129(7) 1.2664(2) 0.0405(3) Uani 1 1 d
C14 C 0.88375(16) 0.47876(6) 1.22114(17) 0.0361(3) Uani 1 1 d
C15 C 0.90121(17) 0.42741(6) 1.11239(19) 0.0381(3) Uani 1 1 d
C16 C 0.75830(18) 0.39621(6) 1.05160(19) 0.0378(3) Uani 1 1 d
C17 C 0.1080(2) 0.19855(9) 0.8748(3) 0.0491(4) Uani 1 1 d
N2 N 0.25167(13) 0.23707(5) 0.92655(15) 0.0365(3) Uani 1 1 d
N14 N 1.03480(15) 0.51069(6) 1.29108(16) 0.0429(3) Uani 1 1 d
O1 O 0.12936(13) 0.33451(5) 0.89360(15) 0.0508(3) Uani 1 1 d
O2 O 1.01831(14) 0.55878(5) 1.37801(16) 0.0538(3) Uani 1 1 d
O3 O 1.17166(13) 0.48721(6) 1.26152(17) 0.0623(4) Uani 1 1 d
H4 H 0.384(2) 0.1200(9) 0.959(2) 0.057(5) Uiso 1 1 d
H5 H 0.652(2) 0.0948(8) 1.081(2) 0.051(4) Uiso 1 1 d
H6 H 0.831(2) 0.1770(7) 1.188(2) 0.048(4) Uiso 1 1 d
H7 H 0.741(2) 0.2825(7) 1.162(2) 0.041(4) Uiso 1 1 d
H10 H 0.351(2) 0.4103(7) 1.011(2) 0.046(4) Uiso 1 1 d
H12 H 0.475(2) 0.4853(8) 1.233(2) 0.050(4) Uiso 1 1 d
H13 H 0.722(2) 0.5371(8) 1.338(2) 0.049(4) Uiso 1 1 d
H15 H 1.012(2) 0.4139(8) 1.080(2) 0.053(5) Uiso 1 1 d
H16 H 0.7697(19) 0.3603(7) 0.9720(19) 0.041(4) Uiso 1 1 d
H17A H 0.020(3) 0.2266(10) 0.849(3) 0.080(7) Uiso 1 1 d
H17B H 0.081(3) 0.1704(10) 0.971(3) 0.074(6) Uiso 1 1 d
H17C H 0.131(3) 0.1720(11) 0.772(3) 0.087(7) Uiso 1 1 d

loop_
_atom_site_aniso_label
_atom_site_aniso_U_11
_atom_site_aniso_U_22
_atom_site_aniso_U_33
_atom_site_aniso_U_23
_atom_site_aniso_U_13
_atom_site_aniso_U_12
C1 0.0270(6) 0.0398(7) 0.0440(8) -0.0012(6) -0.0030(5) 0.0007(5)
C3 0.0275(6) 0.0371(7) 0.0359(7) 0.0002(5) 0.0027(5) -0.0005(5)
C4 0.0388(7) 0.0347(7) 0.0525(9) -0.0006(6) 0.0037(6) -0.0013(6)
C5 0.0421(8) 0.0390(8) 0.0570(10) 0.0053(7) 0.0039(7) 0.0091(6)
C6 0.0306(7) 0.0479(8) 0.0472(8) 0.0096(6) 0.0025(6) 0.0077(6)
C7 0.0280(6) 0.0435(8) 0.0418(8) 0.0028(6) -0.0003(5) -0.0002(6)
C8 0.0265(6) 0.0364(7) 0.0356(7) 0.0012(5) 0.0019(5) 0.0006(5)
C9 0.0259(6) 0.0372(7) 0.0414(7) -0.0007(6) -0.0028(5) -0.0005(5)
C10 0.0282(6) 0.0362(7) 0.0512(8) 0.0015(6) -0.0052(6) 0.0015(5)
C11 0.0283(6) 0.0318(6) 0.0467(8) 0.0040(6) -0.0041(5) -0.0010(5)
C12 0.0263(6) 0.0349(7) 0.0620(10) -0.0013(6) -0.0012(6) 0.0017(5)
C13 0.0320(7) 0.0326(7) 0.0565(9) -0.0040(6) -0.0019(6) -0.0001(5)
C14 0.0259(6) 0.0364(7) 0.0457(8) 0.0062(6) -0.0045(5) -0.0040(5)
C15 0.0278(7) 0.0386(7) 0.0481(8) 0.0056(6) 0.0024(6) 0.0012(5)
C16 0.0335(7) 0.0351(7) 0.0446(8) -0.0002(6) 0.0009(6) -0.0005(5)
C17 0.0305(7) 0.0496(9) 0.0670(11) -0.0076(8) -0.0019(7) -0.0092(7)
N2 0.0242(5) 0.0377(6) 0.0473(7) -0.0026(5) -0.0013(5) -0.0030(4)
N14 0.0293(6) 0.0459(7) 0.0532(8) 0.0073(6) -0.0044(5) -0.0075(5)
O1 0.0292(5) 0.0465(6) 0.0755(8) -0.0047(5) -0.0138(5) 0.0053(4)
O2 0.0432(6) 0.0421(6) 0.0750(8) -0.0017(6) -0.0112(5) -0.0108(5)
O3 0.0231(5) 0.0780(8) 0.0854(9) -0.0045(7) -0.0020(5) -0.0038(5)

loop_
_atom_type_symbol
_atom_type_description
_atom_type_scat_dispersion_real
_atom_type_scat_dispersion_imag
_atom_type_scat_source
C C 0.0033 0.0016 'International Tables Vol C Tables 4.2.6.8 and 6.1.1.4'
H H 0.0000 0.0000 'International Tables Vol C Tables 4.2.6.8 and 6.1.1.4'
N N 0.0061 0.0033 'International Tables Vol C Tables 4.2.6.8 and 6.1.1.4'
O O 0.0106 0.0060 'International Tables Vol C Tables 4.2.6.8 and 6.1.1.4'

loop_
_geom_angle_atom_site_label_1
_geom_angle_atom_site_label_2
_geom_angle_atom_site_label_3
_geom_angle
O1 C1 N2 126.20(12)
O1 C1 C9 125.92(13)
N2 C1 C9 107.88(11)
N2 C3 C4 127.25(13)
N2 C3 C8 108.46(11)
C4 C3 C8 124.29(13)
C5 C4 C3 117.20(14)
C5 C4 H4 121.2(11)
C3 C4 H4 121.5(11)
C4 C5 C6 119.96(14)
C4 C5 H5 118.2(10)
C6 C5 H5 121.8(10)
C5 C6 C7 122.23(14)
C5 C6 H6 119.5(10)
C7 C6 H6 118.2(10)
C8 C7 C6 119.09(14)
C8 C7 H7 118.1(9)
C6 C7 H7 122.8(9)
C7 C8 C3 117.16(12)
C7 C8 C9 134.02(13)
C3 C8 C9 108.76(11)
C10 C9 C8 137.09(12)
C10 C9 C1 119.09(12)
C8 C9 C1 103.75(11)
C9 C10 C11 130.43(13)
C9 C10 H10 116.6(10)
C11 C10 H10 113.0(10)
C16 C11 C12 119.83(12)
C16 C11 C10 118.67(13)
C12 C11 C10 121.42(12)
C13 C12 C11 123.16(13)
C13 C12 H12 116.4(10)
C11 C12 H12 120.4(10)
C14 C13 C12 115.06(14)
C14 C13 H13 120.8(10)
C12 C13 H13 124.1(10)
C13 C14 C15 123.38(13)
C13 C14 N14 115.41(13)
C15 C14 N14 121.22(12)
C16 C15 C14 120.83(13)
C16 C15 H15 117.9(11)
C14 C15 H15 121.2(11)
C11 C16 C15 117.59(14)
C11 C16 H16 121.2(9)
C15 C16 H16 121.2(9)
N2 C17 H17A 103.7(14)
N2 C17 H17B 107.4(12)
H17A C17 H17B 113.1(18)
N2 C17 H17C 113.9(13)
H17A C17 H17C 109.2(19)
H17B C17 H17C 109.6(17)
C3 N2 C1 111.14(11)
C3 N2 C17 122.93(13)
C1 N2 C17 125.57(12)
O3 N14 O2 124.35(13)
O3 N14 C14 114.82(13)
O2 N14 C14 120.82(12)

loop_
_geom_bond_atom_site_label_1
_geom_bond_atom_site_label_2
_geom_bond_distance
C1 O1 1.1920(16)
C1 N2 1.3630(17)
C1 C9 1.4646(18)
C3 N2 1.3617(17)
C3 C4 1.3701(19)
C3 C8 1.3875(19)
C4 C5 1.348(2)
C4 H4 0.917(19)
C5 C6 1.367(2)
C5 H5 0.974(17)
C6 C7 1.383(2)
C6 H6 0.957(17)
C7 C8 1.3510(19)
C7 H7 0.950(16)
C8 C9 1.4504(18)
C9 C10 1.3389(19)
C10 C11 1.4268(18)
C10 H10 0.939(17)
C11 C16 1.3460(18)
C11 C12 1.420(2)
C12 C13 1.346(2)
C12 H12 0.946(17)
C13 C14 1.3347(19)
C13 H13 0.955(17)
C14 C15 1.403(2)
C14 N14 1.4275(17)
C15 C16 1.3460(19)
C15 H15 0.932(18)
C16 H16 0.997(16)
C17 N2 1.4128(18)
C17 H17A 0.91(2)
C17 H17B 1.00(2)
C17 H17C 1.02(2)
N14 O3 1.1836(16)
N14 O2 1.2433(17)

loop_
_geom_torsion_atom_site_label_1
_geom_torsion_atom_site_label_2
_geom_torsion_atom_site_label_3
_geom_torsion_atom_site_label_4
_geom_torsion
N2 C3 C4 C5 -179.21(14)
C8 C3 C4 C5 1.0(2)
C3 C4 C5 C6 1.2(2)
C4 C5 C6 C7 -1.3(2)
C5 C6 C7 C8 -0.8(2)
C6 C7 C8 C3 2.8(2)
C6 C7 C8 C9 179.60(14)
N2 C3 C8 C7 177.13(12)
C4 C3 C8 C7 -3.0(2)
N2 C3 C8 C9 -0.42(15)
C4 C3 C8 C9 179.44(13)
C7 C8 C9 C10 0.8(3)
C3 C8 C9 C10 177.81(17)
C7 C8 C9 C1 -175.99(15)
C3 C8 C9 C1 0.97(14)
O1 C1 C9 C10 0.9(2)
N2 C1 C9 C10 -178.72(13)
O1 C1 C9 C8 178.43(14)
N2 C1 C9 C8 -1.19(15)
C8 C9 C10 C11 7.2(3)
C1 C9 C10 C11 -176.33(15)
C9 C10 C11 C16 38.9(2)
C9 C10 C11 C12 -144.49(16)
C16 C11 C12 C13 -4.2(2)
C10 C11 C12 C13 179.21(15)
C11 C12 C13 C14 1.2(2)
C12 C13 C14 C15 2.0(2)
C12 C13 C14 N14 -178.10(13)
C13 C14 C15 C16 -2.4(2)
N14 C14 C15 C16 177.68(13)
C12 C11 C16 C15 3.7(2)
C10 C11 C16 C15 -179.65(13)
C14 C15 C16 C11 -0.6(2)
C4 C3 N2 C1 179.77(14)
C8 C3 N2 C1 -0.38(15)
C4 C3 N2 C17 6.3(2)
C8 C3 N2 C17 -173.80(14)
O1 C1 N2 C3 -178.61(14)
C9 C1 N2 C3 1.01(15)
O1 C1 N2 C17 -5.4(2)
C9 C1 N2 C17 174.22(14)
C13 C14 N14 O3 174.01(14)
C15 C14 N14 O3 -6.1(2)
C13 C14 N14 O2 -4.9(2)
C15 C14 N14 O2 175.01(13)

loop_
_cod_related_entry_id
_cod_related_entry_code
_cod_related_entry_database
1 1838249 ChemSpider
